data_4035617
loop_
_publ_author_name
'Qi, Zhenjie'
'Jiang, Yong'
'Wang, Yanyan'
'Yan, Rulong'

_publ_section_title
;
 tert-Butyl Nitrite Promoted Oxidative Intermolecular Sulfonamination of
 Alkynes to Synthesize Substituted Sulfonyl Pyrroles from the
 Alkynylamines and Sulfinic Acids.
;
_journal_issue 15
_journal_name_full 'The Journal of organic chemistry'
_journal_page_first 8636
_journal_page_last 8644
_journal_paper_doi 10.1021/acs.joc.8b00741
_journal_volume 83
_journal_year 2018
_chemical_formula_moiety 'C23 H19 N O2 S'
_chemical_formula_sum 'C23 H19 N O2 S'
_chemical_formula_weight 373.45
_space_group_crystal_system monoclinic
_space_group_IT_number 15
_space_group_name_Hall '-I 2ya'
_space_group_name_H-M_alt 'I 1 2/a 1'
_atom_sites_solution_hydrogens geom
_atom_sites_solution_primary direct
_atom_sites_solution_secondary difmap
_audit_creation_date 2018-03-07
_audit_creation_method
;
Olex2 1.2
(compiled 2017.03.28 svn.r3405 for OlexSys, GUI svn.r5337)
;
_cell_angle_alpha 90.00
_cell_angle_beta 96.756(3)
_cell_angle_gamma 90.00
_cell_formula_units_Z 8
_cell_length_a 18.8922(6)
_cell_length_b 6.28593(19)
_cell_length_c 32.1626(10)
_cell_measurement_reflns_used 2944
_cell_measurement_temperature 293.6(2)
_cell_measurement_theta_max 70.0150
_cell_measurement_theta_min 5.5280
_cell_volume 3792.9(2)
_computing_cell_refinement
;
CrysAlisPro, Agilent Technologies,
Version 1.171.36.28 (release 01-02-2013 CrysAlis171 .NET)
(compiled Feb  1 2013,16:14:44)
;
_computing_data_collection
;
CrysAlisPro, Agilent Technologies,
Version 1.171.36.28 (release 01-02-2013 CrysAlis171 .NET)
(compiled Feb  1 2013,16:14:44)
;
_computing_data_reduction
;
CrysAlisPro, Agilent Technologies,
Version 1.171.36.28 (release 01-02-2013 CrysAlis171 .NET)
(compiled Feb  1 2013,16:14:44)
;
_computing_molecular_graphics 'Olex2 (Dolomanov et al., 2009)'
_computing_publication_material 'Olex2 (Dolomanov et al., 2009)'
_computing_structure_refinement 'ShelXL (Sheldrick, 2015)'
_computing_structure_solution 'ShelXS (Sheldrick, 2008)'
_diffrn_ambient_temperature 293.6(2)
_diffrn_detector_area_resol_mean 16.0733
_diffrn_measured_fraction_theta_full 0.975
_diffrn_measured_fraction_theta_max 0.975
_diffrn_measurement_details
;
#__ type_ start__ end____ width___ exp.time_
  1 omega  -15.00   62.00   1.0000    1.0000
omega____ theta____ kappa____ phi______ frames
    -       -8.5000   77.0000   90.0000 77

#__ type_ start__ end____ width___ exp.time_
  2 omega  -84.00  -36.00   1.0000    1.0000
omega____ theta____ kappa____ phi______ frames
    -       -8.5000  178.0000 -120.0000 48

#__ type_ start__ end____ width___ exp.time_
  3 omega  -18.00   11.00   1.0000    1.0000
omega____ theta____ kappa____ phi______ frames
    -       54.0000  -38.0000 -180.0000 29

#__ type_ start__ end____ width___ exp.time_
  4 omega  -14.00   71.00   1.0000    1.0000
omega____ theta____ kappa____ phi______ frames
    -       54.0000  -57.0000  -30.0000 85

#__ type_ start__ end____ width___ exp.time_
  5 omega   27.00   74.00   1.0000    1.0000
omega____ theta____ kappa____ phi______ frames
    -       54.0000  -38.0000 -180.0000 47

#__ type_ start__ end____ width___ exp.time_
  6 omega   34.00  121.00   1.0000    1.0000
omega____ theta____ kappa____ phi______ frames
    -       54.0000   57.0000  120.0000 87

#__ type_ start__ end____ width___ exp.time_
  7 omega   38.00   81.00   1.0000    1.0000
omega____ theta____ kappa____ phi______ frames
    -      108.0000 -111.0000   30.0000 43

#__ type_ start__ end____ width___ exp.time_
  8 omega  117.00  143.00   1.0000    1.0000
omega____ theta____ kappa____ phi______ frames
    -      108.0000   50.0000   30.0000 26

#__ type_ start__ end____ width___ exp.time_
  9 omega   38.00   83.00   1.0000    1.0000
omega____ theta____ kappa____ phi______ frames
    -      108.0000  -50.0000  -90.0000 45

#__ type_ start__ end____ width___ exp.time_
 10 omega   84.00  177.00   1.0000    1.0000
omega____ theta____ kappa____ phi______ frames
    -      108.0000   38.0000    0.0000 93

#__ type_ start__ end____ width___ exp.time_
 11 omega   49.00  117.00   1.0000    1.0000
omega____ theta____ kappa____ phi______ frames
    -      108.0000  -63.0000  150.0000 68

#__ type_ start__ end____ width___ exp.time_
 12 omega   40.00   66.00   1.0000    1.0000
omega____ theta____ kappa____ phi______ frames
    -      108.0000  -38.0000  120.0000 26

#__ type_ start__ end____ width___ exp.time_
 13 omega   89.00  176.00   1.0000    1.0000
omega____ theta____ kappa____ phi______ frames
    -      108.0000   63.0000   60.0000 87

#__ type_ start__ end____ width___ exp.time_
 14 omega   37.00   77.00   1.0000    1.0000
omega____ theta____ kappa____ phi______ frames
    -      108.0000  -38.0000  -30.0000 40

#__ type_ start__ end____ width___ exp.time_
 15 omega   68.00   93.00   1.0000    1.0000
omega____ theta____ kappa____ phi______ frames
    -      108.0000  -38.0000  -90.0000 25

#__ type_ start__ end____ width___ exp.time_
 16 omega   97.00  122.00   1.0000    1.0000
omega____ theta____ kappa____ phi______ frames
    -      108.0000   63.0000  -60.0000 25

#__ type_ start__ end____ width___ exp.time_
 17 omega  126.00  162.00   1.0000    1.0000
omega____ theta____ kappa____ phi______ frames
    -      108.0000   63.0000  -60.0000 36

#__ type_ start__ end____ width___ exp.time_
 18 omega  150.00  176.00   1.0000    1.0000
omega____ theta____ kappa____ phi______ frames
    -      108.0000   50.0000 -120.0000 26

#__ type_ start__ end____ width___ exp.time_
 19 omega   90.00  116.00   1.0000    1.0000
omega____ theta____ kappa____ phi______ frames
    -      108.0000 -111.0000  150.0000 26

#__ type_ start__ end____ width___ exp.time_
 20 omega   38.00   70.00   1.0000    1.0000
omega____ theta____ kappa____ phi______ frames
    -      108.0000 -111.0000  150.0000 32
;
_diffrn_measurement_device_type 'SuperNova, Dual, Cu at zero, Eos'
_diffrn_measurement_method '\w scans'
_diffrn_orient_matrix_UB_11 0.0008326000
_diffrn_orient_matrix_UB_12 0.1791784000
_diffrn_orient_matrix_UB_13 0.0327436000
_diffrn_orient_matrix_UB_21 -0.0774722000
_diffrn_orient_matrix_UB_22 -0.0535614000
_diffrn_orient_matrix_UB_23 0.0065601000
_diffrn_orient_matrix_UB_31 0.0271556000
_diffrn_orient_matrix_UB_32 -0.1586060000
_diffrn_orient_matrix_UB_33 0.0347778000
_diffrn_radiation_monochromator mirror
_diffrn_radiation_type CuK\a
_diffrn_radiation_wavelength 1.54184
_diffrn_reflns_av_R_equivalents 0.0391
_diffrn_reflns_av_unetI/netI 0.0440
_diffrn_reflns_limit_h_max 22
_diffrn_reflns_limit_h_min -21
_diffrn_reflns_limit_k_max 5
_diffrn_reflns_limit_k_min -7
_diffrn_reflns_limit_l_max 38
_diffrn_reflns_limit_l_min -35
_diffrn_reflns_number 7310
_diffrn_reflns_theta_full 69.77
_diffrn_reflns_theta_max 69.77
_diffrn_reflns_theta_min 5.18
_diffrn_source 'SuperNova (Cu) X-ray Source'
_exptl_absorpt_coefficient_mu 1.652
_exptl_absorpt_correction_T_max 1.00000
_exptl_absorpt_correction_T_min 0.58026
_exptl_absorpt_correction_type multi-scan
_exptl_absorpt_process_details
;
CrysAlisPro, Agilent Technologies,
Version 1.171.36.28 (release 01-02-2013 CrysAlis171 .NET)
(compiled Feb  1 2013,16:14:44)
Empirical absorption correction using spherical harmonics,
 implemented in SCALE3 ABSPACK scaling algorithm.
;
_exptl_crystal_colour 'clear light colourless'
_exptl_crystal_colour_lustre clear
_exptl_crystal_colour_modifier light
_exptl_crystal_colour_primary colourless
_exptl_crystal_density_diffrn 1.308
_exptl_crystal_density_method 'not measured'
_exptl_crystal_description block
_exptl_crystal_F_000 1568
_exptl_crystal_size_max 0.21
_exptl_crystal_size_mid 0.15
_exptl_crystal_size_min 0.14
_refine_diff_density_max 0.240
_refine_diff_density_min -0.559
_refine_diff_density_rms 0.062
_refine_ls_extinction_method none
_refine_ls_goodness_of_fit_ref 1.086
_refine_ls_hydrogen_treatment constr
_refine_ls_matrix_type full
_refine_ls_number_parameters 245
_refine_ls_number_reflns 3502
_refine_ls_number_restraints 0
_refine_ls_restrained_S_all 1.086
_refine_ls_R_factor_all 0.0622
_refine_ls_R_factor_gt 0.0525
_refine_ls_shift/su_max 0.001
_refine_ls_shift/su_mean 0.000
_refine_ls_structure_factor_coef Fsqd
_refine_ls_weighting_details 'calc w=1/[\s^2^(Fo^2^)+(0.0858P)^2^+0.1678P] where P=(Fo^2^+2Fc^2^)/3'
_refine_ls_weighting_scheme calc
_refine_ls_wR_factor_gt 0.1406
_refine_ls_wR_factor_ref 0.1530
_reflns_number_gt 2875
_reflns_number_total 3502
_reflns_threshold_expression >2sigma(I)
_cod_data_source_file jo8b00741_si_002.cif
_cod_data_source_block songzhj_0306
_cod_database_code 4035617
_reflns_odcompleteness_completeness 98.42
_reflns_odcompleteness_iscentric 1
_reflns_odcompleteness_theta 66.97
_olex2_refinement_description
;
1. Fixed Uiso
 At 1.2 times of:
  All C(H) groups
 At 1.5 times of:
  All C(H,H,H) groups
2.a Aromatic/amide H refined with riding coordinates:
 C2(H2), C3(H3), C4(H4), C5(H5), C6(H6), C7(H7), C8(H8), C12(H12), C13(H13),
 C14(H14), C15(H15), C16(H16), C19(H19), C20(H20), C21(H21), C22(H22)
2.b Idealised Me refined as rotating group:
 C23(H23A,H23B,H23C)
;
_olex2_date_sample_data_collection 2018-03-07
_olex2_submission_special_instructions 'No special instructions were received'

loop_
_space_group_symop_id
_space_group_symop_operation_xyz
1 'x, y, z'
2 '-x+1/2, y, -z'
3 'x+1/2, y+1/2, z+1/2'
4 '-x+1, y+1/2, -z+1/2'
5 '-x, -y, -z'
6 'x-1/2, -y, z'
7 '-x+1/2, -y+1/2, -z+1/2'
8 'x, -y+1/2, z+1/2'

loop_
_atom_site_label
_atom_site_type_symbol
_atom_site_fract_x
_atom_site_fract_y
_atom_site_fract_z
_atom_site_U_iso_or_equiv
_atom_site_adp_type
_atom_site_occupancy
_atom_site_calc_flag
_atom_site_refinement_flags_posn
S1 S 0.20905(3) 0.06355(8) 0.347524(17) 0.0447(2) Uani 1 d .
O1 O 0.16613(10) -0.1144(3) 0.35717(5) 0.0595(5) Uani 1 d .
O2 O 0.28176(10) 0.0228(3) 0.34105(6) 0.0607(5) Uani 1 d .
N1 N 0.18643(9) 0.5046(3) 0.43111(5) 0.0401(4) Uani 1 d .
C1 C 0.15247(11) 0.6475(3) 0.45701(6) 0.0400(5) Uani 1 d .
C2 C 0.09875(12) 0.5791(4) 0.47940(8) 0.0537(6) Uani 1 d .
H2 H 0.0811 0.4412 0.4761 0.064 Uiso 1 calc R
C3 C 0.07143(14) 0.7188(5) 0.50690(10) 0.0679(8) Uani 1 d .
H3 H 0.0349 0.6747 0.5219 0.081 Uiso 1 calc R
C4 C 0.09803(15) 0.9221(5) 0.51212(10) 0.0676(8) Uani 1 d .
H4 H 0.0797 1.0146 0.5307 0.081 Uiso 1 calc R
C5 C 0.15126(15) 0.9877(4) 0.48997(8) 0.0596(7) Uani 1 d .
H5 H 0.1692 1.1251 0.4936 0.071 Uiso 1 calc R
C6 C 0.17888(13) 0.8524(4) 0.46212(7) 0.0479(5) Uani 1 d .
H6 H 0.2149 0.8986 0.4469 0.057 Uiso 1 calc R
C7 C 0.25959(11) 0.4846(4) 0.43450(7) 0.0499(6) Uani 1 d .
H7 H 0.2919 0.5639 0.4523 0.060 Uiso 1 calc R
C8 C 0.27681(12) 0.3332(4) 0.40822(8) 0.0518(6) Uani 1 d .
H8 H 0.3226 0.2891 0.4044 0.062 Uiso 1 calc R
C9 C 0.21192(11) 0.2526(3) 0.38737(6) 0.0410(5) Uani 1 d .
C10 C 0.15609(10) 0.3602(3) 0.40192(6) 0.0374(4) Uani 1 d .
C11 C 0.07822(10) 0.3446(3) 0.38959(6) 0.0365(4) Uani 1 d .
C12 C 0.03913(13) 0.5206(4) 0.37407(8) 0.0503(6) Uani 1 d .
H12 H 0.0618 0.6502 0.3713 0.060 Uiso 1 calc R
C13 C -0.03387(13) 0.5028(4) 0.36266(9) 0.0618(7) Uani 1 d .
H13 H -0.0599 0.6214 0.3526 0.074 Uiso 1 calc R
C14 C -0.06794(13) 0.3112(5) 0.36609(8) 0.0598(7) Uani 1 d .
H14 H -0.1167 0.3000 0.3581 0.072 Uiso 1 calc R
C15 C -0.02974(12) 0.1368(4) 0.38134(8) 0.0525(6) Uani 1 d .
H15 H -0.0528 0.0075 0.3838 0.063 Uiso 1 calc R
C16 C 0.04314(12) 0.1525(4) 0.39316(7) 0.0447(5) Uani 1 d .
H16 H 0.0686 0.0335 0.4035 0.054 Uiso 1 calc R
C17 C 0.16439(12) 0.1888(4) 0.30248(6) 0.0435(5) Uani 1 d .
C18 C 0.19052(13) 0.3731(4) 0.28546(7) 0.0474(5) Uani 1 d .
C19 C 0.15051(16) 0.4550(5) 0.24998(9) 0.0637(7) Uani 1 d .
H19 H 0.1664 0.5779 0.2379 0.076 Uiso 1 calc R
C20 C 0.08917(17) 0.3627(6) 0.23225(9) 0.0773(9) Uani 1 d .
H20 H 0.0640 0.4230 0.2086 0.093 Uiso 1 calc R
C21 C 0.06438(16) 0.1815(6) 0.24910(9) 0.0806(10) Uani 1 d .
H21 H 0.0227 0.1179 0.2368 0.097 Uiso 1 calc R
C22 C 0.10186(14) 0.0925(5) 0.28485(8) 0.0624(7) Uani 1 d .
H22 H 0.0852 -0.0298 0.2967 0.075 Uiso 1 calc R
C23 C 0.25821(16) 0.4823(4) 0.30260(9) 0.0644(7) Uani 1 d .
H23A H 0.2510 0.5563 0.3279 0.097 Uiso 1 calc GR
H23B H 0.2717 0.5821 0.2823 0.097 Uiso 1 calc GR
H23C H 0.2953 0.3786 0.3086 0.097 Uiso 1 calc GR

loop_
_atom_site_aniso_label
_atom_site_aniso_U_11
_atom_site_aniso_U_22
_atom_site_aniso_U_33
_atom_site_aniso_U_23
_atom_site_aniso_U_13
_atom_site_aniso_U_12
S1 0.0555(4) 0.0323(3) 0.0480(3) -0.0007(2) 0.0134(2) 0.0024(2)
O1 0.0863(13) 0.0358(9) 0.0594(10) 0.0003(8) 0.0209(9) -0.0076(8)
O2 0.0606(11) 0.0558(11) 0.0682(11) -0.0021(9) 0.0176(9) 0.0183(8)
N1 0.0375(9) 0.0423(10) 0.0392(8) -0.0040(8) -0.0016(7) -0.0035(7)
C1 0.0403(10) 0.0399(12) 0.0373(10) -0.0032(8) -0.0057(8) 0.0031(8)
C2 0.0448(12) 0.0540(15) 0.0625(14) -0.0123(11) 0.0067(10) -0.0071(10)
C3 0.0470(13) 0.079(2) 0.0789(18) -0.0232(16) 0.0145(12) 0.0011(13)
C4 0.0644(16) 0.0651(18) 0.0707(17) -0.0251(14) -0.0028(13) 0.0162(13)
C5 0.0737(17) 0.0406(14) 0.0602(14) -0.0093(11) -0.0097(13) 0.0046(12)
C6 0.0592(13) 0.0404(13) 0.0409(10) 0.0030(9) -0.0068(9) -0.0030(10)
C7 0.0355(11) 0.0629(16) 0.0496(12) -0.0072(11) -0.0017(9) -0.0044(10)
C8 0.0375(11) 0.0628(16) 0.0552(13) -0.0016(11) 0.0054(9) 0.0027(10)
C9 0.0418(11) 0.0368(11) 0.0443(11) -0.0002(9) 0.0048(8) -0.0006(8)
C10 0.0418(11) 0.0316(11) 0.0380(9) 0.0010(8) 0.0017(8) -0.0038(8)
C11 0.0415(10) 0.0313(10) 0.0358(9) -0.0042(8) 0.0003(8) -0.0028(8)
C12 0.0514(13) 0.0369(12) 0.0599(13) 0.0040(10) -0.0041(10) -0.0042(10)
C13 0.0515(14) 0.0514(15) 0.0771(17) 0.0059(13) -0.0146(12) 0.0066(11)
C14 0.0438(12) 0.0649(17) 0.0672(15) -0.0093(13) -0.0082(11) -0.0045(11)
C15 0.0514(13) 0.0432(13) 0.0616(14) -0.0075(11) 0.0013(11) -0.0141(10)
C16 0.0481(11) 0.0347(11) 0.0503(11) -0.0040(9) 0.0021(9) -0.0040(9)
C17 0.0527(12) 0.0387(12) 0.0405(10) -0.0040(9) 0.0118(9) 0.0000(9)
C18 0.0613(13) 0.0376(12) 0.0462(11) -0.0032(9) 0.0181(10) 0.0006(10)
C19 0.0857(19) 0.0530(16) 0.0554(14) 0.0084(12) 0.0207(14) 0.0071(13)
C20 0.078(2) 0.103(3) 0.0503(14) 0.0124(16) 0.0070(13) 0.0133(18)
C21 0.0657(17) 0.113(3) 0.0602(16) 0.0004(17) -0.0023(13) -0.0165(18)
C22 0.0654(16) 0.0691(18) 0.0532(13) -0.0010(13) 0.0093(12) -0.0192(13)
C23 0.0780(18) 0.0444(14) 0.0735(17) -0.0050(13) 0.0205(14) -0.0177(13)

loop_
_atom_type_symbol
_atom_type_description
_atom_type_scat_dispersion_real
_atom_type_scat_dispersion_imag
_atom_type_scat_source
C C 0.0181 0.0091 'International Tables Vol C Tables 4.2.6.8 and 6.1.1.4'
H H 0.0000 0.0000 'International Tables Vol C Tables 4.2.6.8 and 6.1.1.4'
N N 0.0311 0.0180 'International Tables Vol C Tables 4.2.6.8 and 6.1.1.4'
O O 0.0492 0.0322 'International Tables Vol C Tables 4.2.6.8 and 6.1.1.4'
S S 0.3331 0.5567 'International Tables Vol C Tables 4.2.6.8 and 6.1.1.4'

loop_
_geom_angle_atom_site_label_1
_geom_angle_atom_site_label_2
_geom_angle_atom_site_label_3
_geom_angle
O1 S1 C9 109.97(10)
O1 S1 C17 107.21(11)
O2 S1 O1 117.79(11)
O2 S1 C9 106.28(11)
O2 S1 C17 109.39(11)
C9 S1 C17 105.57(10)
C7 N1 C1 121.76(18)
C7 N1 C10 109.00(18)
C10 N1 C1 129.13(17)
C2 C1 N1 121.1(2)
C2 C1 C6 120.3(2)
C6 C1 N1 118.3(2)
C1 C2 H2 120.5
C1 C2 C3 119.1(2)
C3 C2 H2 120.5
C2 C3 H3 119.7
C4 C3 C2 120.5(3)
C4 C3 H3 119.7
C3 C4 H4 120.1
C5 C4 C3 119.9(3)
C5 C4 H4 120.1
C4 C5 H5 119.6
C4 C5 C6 120.7(3)
C6 C5 H5 119.6
C1 C6 H6 120.3
C5 C6 C1 119.4(2)
C5 C6 H6 120.3
N1 C7 H7 125.3
C8 C7 N1 109.3(2)
C8 C7 H7 125.3
C7 C8 H8 126.5
C7 C8 C9 106.95(19)
C9 C8 H8 126.5
C8 C9 S1 122.73(17)
C10 C9 S1 128.60(16)
C10 C9 C8 108.49(19)
N1 C10 C11 123.02(18)
C9 C10 N1 106.25(17)
C9 C10 C11 130.67(18)
C12 C11 C10 120.86(19)
C16 C11 C10 120.24(19)
C16 C11 C12 118.9(2)
C11 C12 H12 120.0
C13 C12 C11 120.0(2)
C13 C12 H12 120.0
C12 C13 H13 119.7
C14 C13 C12 120.6(2)
C14 C13 H13 119.7
C13 C14 H14 120.1
C15 C14 C13 119.8(2)
C15 C14 H14 120.1
C14 C15 H15 119.8
C14 C15 C16 120.3(2)
C16 C15 H15 119.8
C11 C16 H16 119.8
C15 C16 C11 120.4(2)
C15 C16 H16 119.8
C18 C17 S1 122.19(18)
C22 C17 S1 116.13(18)
C22 C17 C18 121.7(2)
C17 C18 C23 124.2(2)
C19 C18 C17 116.5(2)
C19 C18 C23 119.3(2)
C18 C19 H19 118.7
C20 C19 C18 122.7(3)
C20 C19 H19 118.7
C19 C20 H20 119.9
C19 C20 C21 120.3(3)
C21 C20 H20 119.9
C20 C21 H21 120.1
C20 C21 C22 119.8(3)
C22 C21 H21 120.1
C17 C22 C21 119.1(3)
C17 C22 H22 120.4
C21 C22 H22 120.4
C18 C23 H23A 109.5
C18 C23 H23B 109.5
C18 C23 H23C 109.5
H23A C23 H23B 109.5
H23A C23 H23C 109.5
H23B C23 H23C 109.5

loop_
_geom_bond_atom_site_label_1
_geom_bond_atom_site_label_2
_geom_bond_distance
S1 O1 1.4368(18)
S1 O2 1.4363(17)
S1 C9 1.744(2)
S1 C17 1.773(2)
N1 C1 1.427(3)
N1 C7 1.379(3)
N1 C10 1.381(3)
C1 C2 1.381(3)
C1 C6 1.384(3)
C2 H2 0.9300
C2 C3 1.388(4)
C3 H3 0.9300
C3 C4 1.376(4)
C4 H4 0.9300
C4 C5 1.363(4)
C5 H5 0.9300
C5 C6 1.382(4)
C6 H6 0.9300
C7 H7 0.9300
C7 C8 1.338(3)
C8 H8 0.9300
C8 C9 1.420(3)
C9 C10 1.380(3)
C10 C11 1.481(3)
C11 C12 1.390(3)
C11 C16 1.389(3)
C12 H12 0.9300
C12 C13 1.389(3)
C13 H13 0.9300
C13 C14 1.376(4)
C14 H14 0.9300
C14 C15 1.371(4)
C15 H15 0.9300
C15 C16 1.388(3)
C16 H16 0.9300
C17 C18 1.396(3)
C17 C22 1.388(3)
C18 C19 1.391(4)
C18 C23 1.498(4)
C19 H19 0.9300
C19 C20 1.360(4)
C20 H20 0.9300
C20 C21 1.367(5)
C21 H21 0.9300
C21 C22 1.395(4)
C22 H22 0.9300
C23 H23A 0.9600
C23 H23B 0.9600
C23 H23C 0.9600

loop_
_geom_torsion_atom_site_label_1
_geom_torsion_atom_site_label_2
_geom_torsion_atom_site_label_3
_geom_torsion_atom_site_label_4
_geom_torsion
S1 C9 C10 N1 -175.04(16)
S1 C9 C10 C11 2.1(3)
S1 C17 C18 C19 179.78(17)
S1 C17 C18 C23 0.7(3)
S1 C17 C22 C21 -179.4(2)
O1 S1 C9 C8 126.4(2)
O1 S1 C9 C10 -59.0(2)
O1 S1 C17 C18 177.67(18)
O1 S1 C17 C22 -2.6(2)
O2 S1 C9 C8 -2.1(2)
O2 S1 C9 C10 172.47(19)
O2 S1 C17 C18 -53.5(2)
O2 S1 C17 C22 126.1(2)
N1 C1 C2 C3 174.6(2)
N1 C1 C6 C5 -174.1(2)
N1 C7 C8 C9 -0.3(3)
N1 C10 C11 C12 56.4(3)
N1 C10 C11 C16 -124.0(2)
C1 N1 C7 C8 176.9(2)
C1 N1 C10 C9 -176.5(2)
C1 N1 C10 C11 6.1(3)
C1 C2 C3 C4 -0.7(4)
C2 C1 C6 C5 0.3(3)
C2 C3 C4 C5 0.4(5)
C3 C4 C5 C6 0.2(4)
C4 C5 C6 C1 -0.6(4)
C6 C1 C2 C3 0.3(4)
C7 N1 C1 C2 -128.1(2)
C7 N1 C1 C6 46.2(3)
C7 N1 C10 C9 -0.4(2)
C7 N1 C10 C11 -177.80(19)
C7 C8 C9 S1 175.63(18)
C7 C8 C9 C10 0.1(3)
C8 C9 C10 N1 0.2(2)
C8 C9 C10 C11 177.3(2)
C9 S1 C17 C18 60.4(2)
C9 S1 C17 C22 -119.9(2)
C9 C10 C11 C12 -120.3(3)
C9 C10 C11 C16 59.3(3)
C10 N1 C1 C2 47.5(3)
C10 N1 C1 C6 -138.1(2)
C10 N1 C7 C8 0.4(3)
C10 C11 C12 C13 180.0(2)
C10 C11 C16 C15 -179.52(19)
C11 C12 C13 C14 -0.8(4)
C12 C11 C16 C15 0.1(3)
C12 C13 C14 C15 0.8(4)
C13 C14 C15 C16 -0.3(4)
C14 C15 C16 C11 -0.1(4)
C16 C11 C12 C13 0.4(4)
C17 S1 C9 C8 -118.3(2)
C17 S1 C9 C10 56.3(2)
C17 C18 C19 C20 -0.2(4)
C18 C17 C22 C21 0.3(4)
C18 C19 C20 C21 -0.2(5)
C19 C20 C21 C22 0.6(5)
C20 C21 C22 C17 -0.7(5)
C22 C17 C18 C19 0.1(3)
C22 C17 C18 C23 -178.9(2)
C23 C18 C19 C20 178.9(3)
